data_7026234
loop_
_publ_author_name
'Boutadla, Youcef'
'Davies, David L.'
'Al-Duaij, Omar'
'Fawcett, John'
'Jones, Rachel C.'
'Singh, Kuldip'

_publ_section_title
;
 Alkyne insertion into cyclometallated pyrazole and imine complexes of
 iridium, rhodium and ruthenium; relevance to catalytic formation of
 carbo- and heterocycles.
;
_journal_issue 43
_journal_name_full 'Dalton transactions (Cambridge, England : 2003)'
_journal_page_first 10447
_journal_page_last 10457
_journal_paper_doi 10.1039/c0dt00280a
_journal_volume 39
_journal_year 2010
_chemical_formula_moiety 'C33 H32 Cl N2 Rh'
_chemical_formula_sum 'C33 H32 Cl N2 Rh'
_chemical_formula_weight 594.97
_chemical_name_systematic
;
?
;
_space_group_IT_number 14
_symmetry_cell_setting monoclinic
_symmetry_space_group_name_Hall '-P 2ybc'
_symmetry_space_group_name_H-M 'P 1 21/c 1'
_atom_sites_solution_hydrogens geom
_atom_sites_solution_primary direct
_atom_sites_solution_secondary difmap
_audit_creation_method SHELXL-97
_cell_angle_alpha 90.00
_cell_angle_beta 98.266(17)
_cell_angle_gamma 90.00
_cell_formula_units_Z 4
_cell_length_a 16.093(16)
_cell_length_b 10.196(10)
_cell_length_c 17.116(17)
_cell_measurement_reflns_used 827
_cell_measurement_temperature 150(2)
_cell_measurement_theta_max 25.547
_cell_measurement_theta_min 2.557
_cell_volume 2779(5)
_computing_cell_refinement 'Bruker SMART'
_computing_data_collection 'Bruker SMART'
_computing_data_reduction 'Bruker SHELXTL'
_computing_molecular_graphics 'Bruker SHELXTL'
_computing_publication_material 'Bruker SHELXTL'
_computing_structure_refinement 'SHELXL-97 (Sheldrick, 1997)'
_computing_structure_solution 'SHELXS-97 (Sheldrick, 1990)'
_diffrn_ambient_temperature 150(2)
_diffrn_measured_fraction_theta_full 0.999
_diffrn_measured_fraction_theta_max 0.999
_diffrn_measurement_device_type 'Bruker Apex 2000 CCD area detector'
_diffrn_measurement_method 'phi and omega scans'
_diffrn_radiation_monochromator graphite
_diffrn_radiation_source 'fine-focus sealed tube'
_diffrn_radiation_type MoK\a
_diffrn_radiation_wavelength 0.71073
_diffrn_reflns_av_R_equivalents 0.2108
_diffrn_reflns_av_sigmaI/netI 0.1492
_diffrn_reflns_limit_h_max 19
_diffrn_reflns_limit_h_min -19
_diffrn_reflns_limit_k_max 12
_diffrn_reflns_limit_k_min -12
_diffrn_reflns_limit_l_max 21
_diffrn_reflns_limit_l_min -21
_diffrn_reflns_number 20947
_diffrn_reflns_theta_full 26.00
_diffrn_reflns_theta_max 26.00
_diffrn_reflns_theta_min 2.33
_exptl_absorpt_coefficient_mu 0.735
_exptl_absorpt_correction_T_max 0.831
_exptl_absorpt_correction_T_min 0.323
_exptl_absorpt_correction_type empirical
_exptl_absorpt_process_details
;
absorption correction based on 6836 reflections(SADABS);Rint 0.2099 before
correction and 0.0946 after.
;
_exptl_crystal_colour orange
_exptl_crystal_density_diffrn 1.422
_exptl_crystal_density_method 'not measured'
_exptl_crystal_description block
_exptl_crystal_F_000 1224
_exptl_crystal_size_max 0.24
_exptl_crystal_size_mid 0.15
_exptl_crystal_size_min 0.10
_refine_diff_density_max 1.074
_refine_diff_density_min -1.762
_refine_diff_density_rms 0.195
_refine_ls_extinction_method none
_refine_ls_goodness_of_fit_ref 1.133
_refine_ls_hydrogen_treatment constr
_refine_ls_matrix_type full
_refine_ls_number_parameters 339
_refine_ls_number_reflns 5457
_refine_ls_number_restraints 0
_refine_ls_restrained_S_all 1.133
_refine_ls_R_factor_all 0.1218
_refine_ls_R_factor_gt 0.0833
_refine_ls_shift/su_max 0.000
_refine_ls_shift/su_mean 0.000
_refine_ls_structure_factor_coef Fsqd
_refine_ls_weighting_details 'calc w=1/[\s^2^(Fo^2^)+(0.0795P)^2^+0.7715P] where P=(Fo^2^+2Fc^2^)/3'
_refine_ls_weighting_scheme calc
_refine_ls_wR_factor_gt 0.1803
_refine_ls_wR_factor_ref 0.1993
_reflns_number_gt 3894
_reflns_number_total 5457
_reflns_threshold_expression >2sigma(I)
_cod_data_source_file c0dt00280a.txt
_cod_data_source_block 10022
_cod_depositor_comments
;
The following automatic conversions were performed:

'_symmetry_cell_setting' value 'Monoclinic' changed to 'monoclinic'
according to /home/saulius/struct/CIF-dictionaries/cif_core.dic
dictionary named 'cif_core.dic' version 2.4.2 from 2011-04-26.

Automatic conversion script
Id: cif_fix_values 1891 2012-01-12 08:04:46Z andrius 
;
_cod_original_sg_symbol_H-M P2(1)/c
_cod_database_code 7026234

loop_
_symmetry_equiv_pos_as_xyz
'x, y, z'
'-x, y+1/2, -z+1/2'
'-x, -y, -z'
'x, -y-1/2, z-1/2'

loop_
_atom_site_label
_atom_site_type_symbol
_atom_site_fract_x
_atom_site_fract_y
_atom_site_fract_z
_atom_site_U_iso_or_equiv
_atom_site_adp_type
_atom_site_occupancy
_atom_site_symmetry_multiplicity
_atom_site_calc_flag
_atom_site_refinement_flags
Rh1 Rh 0.32770(3) 0.93095(5) 0.75209(4) 0.0265(2) Uani 1 1 d .
Cl1 Cl 0.32878(11) 0.75232(16) 0.65995(13) 0.0363(5) Uani 1 1 d .
N1 N 0.3080(4) 0.7904(5) 0.8369(4) 0.0315(15) Uani 1 1 d .
N2 N 0.2677(3) 0.8076(5) 0.9008(4) 0.0297(14) Uani 1 1 d .
C1 C 0.1985(4) 0.9410(6) 0.7313(5) 0.0267(16) Uani 1 1 d .
C2 C 0.1518(4) 0.9713(6) 0.7887(5) 0.0249(16) Uani 1 1 d .
C3 C 0.1833(4) 1.0068(6) 0.8697(5) 0.0293(17) Uani 1 1 d .
C4 C 0.2363(4) 0.9299(6) 0.9237(5) 0.0309(17) Uani 1 1 d .
C5 C 0.3346(5) 0.6662(6) 0.8397(5) 0.037(2) Uani 1 1 d .
H5 H 0.3651 0.6269 0.8023 0.045 Uiso 1 1 calc R
C6 C 0.3118(5) 0.6032(7) 0.9042(6) 0.043(2) Uani 1 1 d .
H6 H 0.3225 0.5142 0.9186 0.051 Uiso 1 1 calc R
C7 C 0.2703(5) 0.6940(6) 0.9441(5) 0.0363(19) Uani 1 1 d .
H7 H 0.2480 0.6806 0.9919 0.044 Uiso 1 1 calc R
C8 C 0.2566(5) 0.9620(7) 1.0015(5) 0.042(2) Uani 1 1 d .
H8 H 0.2935 0.9074 1.0356 0.050 Uiso 1 1 calc R
C9 C 0.2233(7) 1.0751(8) 1.0312(6) 0.061(3) Uani 1 1 d .
H9 H 0.2351 1.0967 1.0856 0.073 Uiso 1 1 calc R
C10 C 0.1727(6) 1.1546(8) 0.9789(6) 0.061(3) Uani 1 1 d .
H10 H 0.1502 1.2326 0.9979 0.073 Uiso 1 1 calc R
C11 C 0.1542(5) 1.1234(7) 0.9003(5) 0.042(2) Uani 1 1 d .
H11 H 0.1209 1.1820 0.8657 0.050 Uiso 1 1 calc R
C12 C 0.1569(4) 0.9050(6) 0.6525(5) 0.0252(16) Uani 1 1 d .
C13 C 0.1500(4) 0.9906(7) 0.5869(5) 0.0344(18) Uani 1 1 d .
H13 H 0.1772 1.0733 0.5935 0.041 Uiso 1 1 calc R
C14 C 0.1072(5) 0.9618(7) 0.5159(5) 0.0383(19) Uani 1 1 d .
H14 H 0.1041 1.0235 0.4740 0.046 Uiso 1 1 calc R
C15 C 0.0673(5) 0.8402(7) 0.5042(5) 0.038(2) Uani 1 1 d .
H15 H 0.0350 0.8193 0.4548 0.046 Uiso 1 1 calc R
C16 C 0.0752(5) 0.7514(7) 0.5649(6) 0.043(2) Uani 1 1 d .
H16 H 0.0503 0.6672 0.5562 0.051 Uiso 1 1 calc R
C17 C 0.1188(4) 0.7814(6) 0.6385(5) 0.0343(19) Uani 1 1 d .
H17 H 0.1229 0.7183 0.6798 0.041 Uiso 1 1 calc R
C18 C 0.0560(4) 0.9718(6) 0.7721(5) 0.0287(17) Uani 1 1 d .
C19 C 0.0087(5) 1.0439(7) 0.7155(5) 0.040(2) Uani 1 1 d .
H19 H 0.0364 1.0971 0.6817 0.048 Uiso 1 1 calc R
C20 C -0.0771(5) 1.0430(8) 0.7051(6) 0.044(2) Uani 1 1 d .
H20 H -0.1074 1.0942 0.6642 0.053 Uiso 1 1 calc R
C21 C -0.1190(5) 0.9709(7) 0.7518(7) 0.061(3) Uani 1 1 d .
H21 H -0.1786 0.9674 0.7433 0.073 Uiso 1 1 calc R
C22 C -0.0732(6) 0.9015(10) 0.8129(9) 0.096(5) Uani 1 1 d .
H22 H -0.1014 0.8537 0.8488 0.115 Uiso 1 1 calc R
C23 C 0.0122(5) 0.9017(8) 0.8216(7) 0.073(4) Uani 1 1 d .
H23 H 0.0426 0.8520 0.8632 0.088 Uiso 1 1 calc R
C24 C 0.3907(5) 1.0914(6) 0.8190(6) 0.042(2) Uani 1 1 d .
C25 C 0.4581(4) 1.0034(7) 0.8008(6) 0.042(2) Uani 1 1 d .
C26 C 0.4524(4) 0.9959(6) 0.7209(6) 0.038(2) Uani 1 1 d .
C27 C 0.3824(4) 1.0771(6) 0.6843(5) 0.0367(19) Uani 1 1 d .
C28 C 0.3494(4) 1.1400(6) 0.7475(5) 0.0287(18) Uani 1 1 d .
C29 C 0.3851(6) 1.1404(9) 0.9013(6) 0.057(3) Uani 1 1 d .
H29A H 0.4300 1.2041 0.9169 0.085 Uiso 1 1 calc R
H29B H 0.3912 1.0664 0.9382 0.085 Uiso 1 1 calc R
H29C H 0.3305 1.1824 0.9022 0.085 Uiso 1 1 calc R
C30 C 0.5205(6) 0.9358(8) 0.8621(7) 0.069(3) Uani 1 1 d .
H30A H 0.5448 0.8603 0.8382 0.103 Uiso 1 1 calc R
H30B H 0.4918 0.9057 0.9057 0.103 Uiso 1 1 calc R
H30C H 0.5652 0.9973 0.8824 0.103 Uiso 1 1 calc R
C31 C 0.5062(6) 0.9166(8) 0.6734(7) 0.063(3) Uani 1 1 d .
H31A H 0.5436 0.8598 0.7088 0.095 Uiso 1 1 calc R
H31B H 0.5397 0.9759 0.6454 0.095 Uiso 1 1 calc R
H31C H 0.4702 0.8626 0.6350 0.095 Uiso 1 1 calc R
C32 C 0.3628(5) 1.1005(7) 0.5982(6) 0.046(2) Uani 1 1 d .
H32A H 0.3167 1.1637 0.5879 0.069 Uiso 1 1 calc R
H32B H 0.3463 1.0177 0.5713 0.069 Uiso 1 1 calc R
H32C H 0.4126 1.1356 0.5786 0.069 Uiso 1 1 calc R
C33 C 0.2829(4) 1.2435(6) 0.7405(5) 0.0339(19) Uani 1 1 d .
H33A H 0.2458 1.2282 0.7802 0.051 Uiso 1 1 calc R
H33B H 0.2501 1.2401 0.6877 0.051 Uiso 1 1 calc R
H33C H 0.3093 1.3299 0.7490 0.051 Uiso 1 1 calc R

loop_
_atom_site_aniso_label
_atom_site_aniso_U_11
_atom_site_aniso_U_22
_atom_site_aniso_U_33
_atom_site_aniso_U_23
_atom_site_aniso_U_13
_atom_site_aniso_U_12
Rh1 0.0175(3) 0.0163(3) 0.0436(4) 0.0013(2) -0.0024(3) -0.0004(2)
Cl1 0.0321(9) 0.0260(9) 0.0504(14) -0.0073(8) 0.0049(9) 0.0018(7)
N1 0.025(3) 0.023(3) 0.044(4) -0.001(3) -0.005(3) 0.004(2)
N2 0.023(3) 0.020(3) 0.044(4) -0.002(3) 0.001(3) -0.001(2)
C1 0.020(3) 0.013(3) 0.047(5) 0.004(3) 0.003(3) 0.000(3)
C2 0.020(3) 0.015(3) 0.038(5) 0.000(3) -0.003(3) 0.000(2)
C3 0.027(4) 0.025(4) 0.038(5) -0.002(3) 0.010(4) 0.004(3)
C4 0.028(4) 0.025(3) 0.038(5) 0.001(3) 0.000(3) 0.000(3)
C5 0.035(4) 0.020(3) 0.057(6) 0.005(3) 0.006(4) 0.009(3)
C6 0.047(5) 0.019(4) 0.062(6) 0.004(4) 0.007(5) 0.007(3)
C7 0.033(4) 0.029(4) 0.044(5) 0.014(3) -0.003(4) -0.008(3)
C8 0.038(4) 0.034(4) 0.049(6) -0.003(4) -0.009(4) -0.007(3)
C9 0.088(8) 0.037(5) 0.052(7) -0.018(4) -0.008(6) -0.003(5)
C10 0.068(7) 0.038(5) 0.071(8) -0.020(5) -0.008(6) 0.017(4)
C11 0.044(5) 0.030(4) 0.048(6) -0.009(4) -0.001(4) 0.009(3)
C12 0.014(3) 0.019(3) 0.040(5) -0.003(3) -0.003(3) 0.001(2)
C13 0.023(3) 0.027(4) 0.050(6) -0.002(4) -0.005(4) 0.004(3)
C14 0.034(4) 0.033(4) 0.047(6) -0.001(4) 0.001(4) 0.009(3)
C15 0.028(4) 0.043(4) 0.039(5) -0.011(4) -0.012(4) 0.007(3)
C16 0.037(4) 0.033(4) 0.055(6) -0.018(4) -0.004(4) -0.004(3)
C17 0.027(4) 0.023(3) 0.052(6) -0.001(3) -0.001(4) -0.007(3)
C18 0.019(3) 0.019(3) 0.049(5) -0.003(3) 0.007(3) -0.005(3)
C19 0.023(4) 0.049(5) 0.048(6) 0.006(4) 0.007(4) 0.001(3)
C20 0.025(4) 0.049(5) 0.053(6) -0.013(4) -0.010(4) 0.002(3)
C21 0.023(4) 0.028(4) 0.130(11) 0.002(5) 0.012(5) -0.009(3)
C22 0.033(5) 0.067(7) 0.195(15) 0.070(8) 0.042(7) 0.011(5)
C23 0.029(4) 0.050(5) 0.141(11) 0.062(6) 0.014(6) 0.018(4)
C24 0.034(4) 0.019(4) 0.067(7) 0.005(4) -0.018(4) -0.013(3)
C25 0.022(4) 0.029(4) 0.066(7) 0.008(4) -0.021(4) -0.007(3)
C26 0.013(3) 0.021(4) 0.078(7) 0.008(4) -0.002(4) -0.006(3)
C27 0.025(4) 0.026(4) 0.059(6) 0.006(4) 0.005(4) -0.007(3)
C28 0.019(3) 0.011(3) 0.054(6) -0.003(3) -0.001(3) 0.004(2)
C29 0.058(6) 0.054(5) 0.051(7) -0.001(5) -0.016(5) -0.031(4)
C30 0.039(5) 0.045(5) 0.113(10) 0.017(5) -0.023(6) -0.003(4)
C31 0.036(5) 0.040(5) 0.120(10) -0.006(5) 0.033(6) -0.002(4)
C32 0.045(5) 0.032(4) 0.061(7) 0.002(4) 0.005(5) -0.009(3)
C33 0.023(4) 0.020(3) 0.055(6) 0.001(3) -0.005(4) 0.005(3)

loop_
_atom_type_symbol
_atom_type_description
_atom_type_scat_dispersion_real
_atom_type_scat_dispersion_imag
_atom_type_scat_source
C C 0.0033 0.0016 'International Tables Vol C Tables 4.2.6.8 and 6.1.1.4'
H H 0.0000 0.0000 'International Tables Vol C Tables 4.2.6.8 and 6.1.1.4'
N N 0.0061 0.0033 'International Tables Vol C Tables 4.2.6.8 and 6.1.1.4'
Cl Cl 0.1484 0.1585 'International Tables Vol C Tables 4.2.6.8 and 6.1.1.4'
Rh Rh -1.1178 0.9187 'International Tables Vol C Tables 4.2.6.8 and 6.1.1.4'

loop_
_geom_angle_atom_site_label_1
_geom_angle_atom_site_label_2
_geom_angle_atom_site_label_3
_geom_angle
C1 Rh1 N1 84.5(2)
C1 Rh1 C27 110.7(3)
N1 Rh1 C27 163.9(3)
C1 Rh1 C28 96.3(2)
N1 Rh1 C28 137.8(3)
C27 Rh1 C28 38.5(3)
C1 Rh1 C24 116.0(3)
N1 Rh1 C24 104.8(3)
C27 Rh1 C24 64.2(3)
C28 Rh1 C24 37.7(3)
C1 Rh1 C26 148.9(3)
N1 Rh1 C26 126.5(3)
C27 Rh1 C26 38.8(3)
C28 Rh1 C26 63.1(2)
C24 Rh1 C26 62.4(3)
C1 Rh1 C25 154.8(3)
N1 Rh1 C25 101.1(3)
C27 Rh1 C25 62.9(3)
C28 Rh1 C25 63.0(2)
C24 Rh1 C25 38.8(3)
C26 Rh1 C25 35.1(3)
C1 Rh1 Cl1 91.5(2)
N1 Rh1 Cl1 87.29(19)
C27 Rh1 Cl1 97.4(2)
C28 Rh1 Cl1 134.7(2)
C24 Rh1 Cl1 150.5(2)
C26 Rh1 Cl1 88.6(2)
C25 Rh1 Cl1 113.2(2)
C5 N1 N2 106.3(6)
C5 N1 Rh1 126.4(6)
N2 N1 Rh1 127.3(4)
N1 N2 C7 110.2(6)
N1 N2 C4 124.4(6)
C7 N2 C4 125.1(7)
C2 C1 C12 119.8(6)
C2 C1 Rh1 122.5(6)
C12 C1 Rh1 117.6(5)
C1 C2 C3 126.5(6)
C1 C2 C18 121.1(7)
C3 C2 C18 112.4(6)
C4 C3 C11 115.5(7)
C4 C3 C2 125.8(6)
C11 C3 C2 118.5(7)
C8 C4 C3 123.2(7)
C8 C4 N2 115.8(7)
C3 C4 N2 120.9(7)
N1 C5 C6 110.6(7)
N1 C5 H5 124.7
C6 C5 H5 124.7
C5 C6 C7 106.8(6)
C5 C6 H6 126.6
C7 C6 H6 126.6
N2 C7 C6 106.2(7)
N2 C7 H7 126.9
C6 C7 H7 126.9
C4 C8 C9 120.1(8)
C4 C8 H8 120.0
C9 C8 H8 120.0
C10 C9 C8 118.1(9)
C10 C9 H9 121.0
C8 C9 H9 121.0
C11 C10 C9 121.5(8)
C11 C10 H10 119.3
C9 C10 H10 119.3
C10 C11 C3 121.6(8)
C10 C11 H11 119.2
C3 C11 H11 119.2
C17 C12 C13 115.8(7)
C17 C12 C1 120.7(6)
C13 C12 C1 123.4(6)
C14 C13 C12 123.8(7)
C14 C13 H13 118.1
C12 C13 H13 118.1
C13 C14 C15 119.3(8)
C13 C14 H14 120.3
C15 C14 H14 120.3
C16 C15 C14 119.1(8)
C16 C15 H15 120.5
C14 C15 H15 120.5
C15 C16 C17 121.6(7)
C15 C16 H16 119.2
C17 C16 H16 119.2
C16 C17 C12 120.2(7)
C16 C17 H17 119.9
C12 C17 H17 119.9
C19 C18 C23 115.9(7)
C19 C18 C2 125.5(6)
C23 C18 C2 118.4(7)
C18 C19 C20 122.7(8)
C18 C19 H19 118.6
C20 C19 H19 118.6
C21 C20 C19 120.8(9)
C21 C20 H20 119.6
C19 C20 H20 119.6
C20 C21 C22 118.2(8)
C20 C21 H21 120.9
C22 C21 H21 120.9
C23 C22 C21 120.2(9)
C23 C22 H22 119.9
C21 C22 H22 119.9
C22 C23 C18 122.0(9)
C22 C23 H23 119.0
C18 C23 H23 119.0
C28 C24 C25 107.6(8)
C28 C24 C29 128.1(7)
C25 C24 C29 122.8(8)
C28 C24 Rh1 71.1(4)
C25 C24 Rh1 74.4(4)
C29 C24 Rh1 131.1(6)
C26 C25 C24 107.5(7)
C26 C25 C30 128.0(9)
C24 C25 C30 124.5(9)
C26 C25 Rh1 71.7(4)
C24 C25 Rh1 66.8(4)
C30 C25 Rh1 126.4(5)
C25 C26 C27 109.5(7)
C25 C26 C31 127.8(8)
C27 C26 C31 122.7(9)
C25 C26 Rh1 73.2(5)
C27 C26 Rh1 67.1(4)
C31 C26 Rh1 124.9(5)
C28 C27 C26 106.1(8)
C28 C27 C32 129.4(7)
C26 C27 C32 123.8(7)
C28 C27 Rh1 71.1(4)
C26 C27 Rh1 74.1(4)
C32 C27 Rh1 127.1(5)
C24 C28 C27 108.9(6)
C24 C28 C33 124.4(7)
C27 C28 C33 126.7(7)
C24 C28 Rh1 71.2(4)
C27 C28 Rh1 70.4(4)
C33 C28 Rh1 125.5(5)
C24 C29 H29A 109.5
C24 C29 H29B 109.5
H29A C29 H29B 109.5
C24 C29 H29C 109.5
H29A C29 H29C 109.5
H29B C29 H29C 109.5
C25 C30 H30A 109.5
C25 C30 H30B 109.5
H30A C30 H30B 109.5
C25 C30 H30C 109.5
H30A C30 H30C 109.5
H30B C30 H30C 109.5
C26 C31 H31A 109.5
C26 C31 H31B 109.5
H31A C31 H31B 109.5
C26 C31 H31C 109.5
H31A C31 H31C 109.5
H31B C31 H31C 109.5
C27 C32 H32A 109.5
C27 C32 H32B 109.5
H32A C32 H32B 109.5
C27 C32 H32C 109.5
H32A C32 H32C 109.5
H32B C32 H32C 109.5
C28 C33 H33A 109.5
C28 C33 H33B 109.5
H33A C33 H33B 109.5
C28 C33 H33C 109.5
H33A C33 H33C 109.5
H33B C33 H33C 109.5

loop_
_geom_bond_atom_site_label_1
_geom_bond_atom_site_label_2
_geom_bond_distance
Rh1 C1 2.061(7)
Rh1 N1 2.096(6)
Rh1 C27 2.154(7)
Rh1 C28 2.163(6)
Rh1 C24 2.164(7)
Rh1 C26 2.249(7)
Rh1 C25 2.268(7)
Rh1 Cl1 2.411(2)
N1 C5 1.336(8)
N1 N2 1.360(9)
N2 C7 1.373(9)
N2 C4 1.422(8)
C1 C2 1.355(10)
C1 C12 1.464(10)
C2 C3 1.452(10)
C2 C18 1.528(9)
C3 C4 1.404(10)
C3 C11 1.407(9)
C4 C8 1.364(11)
C5 C6 1.372(11)
C5 H5 0.9500
C6 C7 1.378(11)
C6 H6 0.9500
C7 H7 0.9500
C8 C9 1.398(11)
C8 H8 0.9500
C9 C10 1.382(13)
C9 H9 0.9500
C10 C11 1.374(12)
C10 H10 0.9500
C11 H11 0.9500
C12 C17 1.407(9)
C12 C13 1.414(11)
C13 C14 1.339(11)
C13 H13 0.9500
C14 C15 1.398(10)
C14 H14 0.9500
C15 C16 1.370(11)
C15 H15 0.9500
C16 C17 1.386(11)
C16 H16 0.9500
C17 H17 0.9500
C18 C19 1.358(11)
C18 C23 1.377(11)
C19 C20 1.366(10)
C19 H19 0.9500
C20 C21 1.338(12)
C20 H20 0.9500
C21 C22 1.383(15)
C21 H21 0.9500
C22 C23 1.361(12)
C22 H22 0.9500
C23 H23 0.9500
C24 C28 1.397(11)
C24 C25 1.475(11)
C24 C29 1.510(13)
C25 C26 1.361(12)
C25 C30 1.510(12)
C26 C27 1.465(10)
C26 C31 1.505(12)
C27 C28 1.423(11)
C27 C32 1.480(12)
C28 C33 1.495(8)
C29 H29A 0.9800
C29 H29B 0.9800
C29 H29C 0.9800
C30 H30A 0.9800
C30 H30B 0.9800
C30 H30C 0.9800
C31 H31A 0.9800
C31 H31B 0.9800
C31 H31C 0.9800
C32 H32A 0.9800
C32 H32B 0.9800
C32 H32C 0.9800
C33 H33A 0.9800
C33 H33B 0.9800
C33 H33C 0.9800

loop_
_geom_torsion_atom_site_label_1
_geom_torsion_atom_site_label_2
_geom_torsion_atom_site_label_3
_geom_torsion_atom_site_label_4
_geom_torsion
C1 Rh1 N1 C5 121.6(6)
C27 Rh1 N1 C5 -77.6(11)
C28 Rh1 N1 C5 -145.1(6)
C24 Rh1 N1 C5 -122.9(6)
C26 Rh1 N1 C5 -56.5(7)
C25 Rh1 N1 C5 -83.3(6)
Cl1 Rh1 N1 C5 29.8(6)
C1 Rh1 N1 N2 -60.0(6)
C27 Rh1 N1 N2 100.8(10)
C28 Rh1 N1 N2 33.3(7)
C24 Rh1 N1 N2 55.4(6)
C26 Rh1 N1 N2 121.9(6)
C25 Rh1 N1 N2 95.1(6)
Cl1 Rh1 N1 N2 -151.8(6)
C5 N1 N2 C7 0.9(8)
Rh1 N1 N2 C7 -177.8(5)
C5 N1 N2 C4 174.2(7)
Rh1 N1 N2 C4 -4.5(9)
N1 Rh1 C1 C2 57.6(5)
C27 Rh1 C1 C2 -116.8(5)
C28 Rh1 C1 C2 -79.9(5)
C24 Rh1 C1 C2 -46.3(6)
C26 Rh1 C1 C2 -125.4(7)
C25 Rh1 C1 C2 -46.8(10)
Cl1 Rh1 C1 C2 144.7(5)
N1 Rh1 C1 C12 -118.2(5)
C27 Rh1 C1 C12 67.4(5)
C28 Rh1 C1 C12 104.3(5)
C24 Rh1 C1 C12 138.0(5)
C26 Rh1 C1 C12 58.9(7)
C25 Rh1 C1 C12 137.4(7)
Cl1 Rh1 C1 C12 -31.0(4)
C12 C1 C2 C3 179.0(6)
Rh1 C1 C2 C3 3.3(9)
C12 C1 C2 C18 -1.5(9)
Rh1 C1 C2 C18 -177.2(4)
C1 C2 C3 C4 -58.1(10)
C18 C2 C3 C4 122.4(7)
C1 C2 C3 C11 127.3(7)
C18 C2 C3 C11 -52.3(8)
C11 C3 C4 C8 2.1(10)
C2 C3 C4 C8 -172.8(7)
C11 C3 C4 N2 177.9(6)
C2 C3 C4 N2 3.1(11)
N1 N2 C4 C8 -131.6(7)
C7 N2 C4 C8 40.7(10)
N1 N2 C4 C3 52.2(9)
C7 N2 C4 C3 -135.5(7)
N2 N1 C5 C6 0.2(9)
Rh1 N1 C5 C6 178.8(5)
N1 C5 C6 C7 -1.1(10)
N1 N2 C7 C6 -1.5(8)
C4 N2 C7 C6 -174.8(7)
C5 C6 C7 N2 1.6(9)
C3 C4 C8 C9 1.1(12)
N2 C4 C8 C9 -175.0(7)
C4 C8 C9 C10 -2.6(13)
C8 C9 C10 C11 0.9(15)
C9 C10 C11 C3 2.3(15)
C4 C3 C11 C10 -3.7(11)
C2 C3 C11 C10 171.5(8)
C2 C1 C12 C17 -74.3(8)
Rh1 C1 C12 C17 101.5(6)
C2 C1 C12 C13 103.8(8)
Rh1 C1 C12 C13 -80.3(7)
C17 C12 C13 C14 2.9(10)
C1 C12 C13 C14 -175.3(7)
C12 C13 C14 C15 -0.7(11)
C13 C14 C15 C16 -2.2(11)
C14 C15 C16 C17 2.9(12)
C15 C16 C17 C12 -0.6(12)
C13 C12 C17 C16 -2.2(10)
C1 C12 C17 C16 176.1(7)
C1 C2 C18 C19 -56.8(10)
C3 C2 C18 C19 122.8(8)
C1 C2 C18 C23 128.4(8)
C3 C2 C18 C23 -52.0(9)
C23 C18 C19 C20 -3.1(13)
C2 C18 C19 C20 -178.0(7)
C18 C19 C20 C21 0.9(13)
C19 C20 C21 C22 2.6(15)
C20 C21 C22 C23 -3.6(18)
C21 C22 C23 C18 1.4(19)
C19 C18 C23 C22 1.9(16)
C2 C18 C23 C22 177.2(10)
C1 Rh1 C24 C28 -64.4(6)
N1 Rh1 C24 C28 -155.5(4)
C27 Rh1 C24 C28 37.2(4)
C26 Rh1 C24 C28 80.8(5)
C25 Rh1 C24 C28 115.3(7)
Cl1 Rh1 C24 C28 92.8(5)
C1 Rh1 C24 C25 -179.6(5)
N1 Rh1 C24 C25 89.2(5)
C27 Rh1 C24 C25 -78.1(5)
C28 Rh1 C24 C25 -115.3(7)
C26 Rh1 C24 C25 -34.5(5)
Cl1 Rh1 C24 C25 -22.4(8)
C1 Rh1 C24 C29 60.1(8)
N1 Rh1 C24 C29 -31.0(8)
C27 Rh1 C24 C29 161.7(9)
C28 Rh1 C24 C29 124.5(10)
C26 Rh1 C24 C29 -154.7(9)
C25 Rh1 C24 C29 -120.2(10)
Cl1 Rh1 C24 C29 -142.7(7)
C28 C24 C25 C26 -3.4(8)
C29 C24 C25 C26 -170.3(6)
Rh1 C24 C25 C26 60.5(5)
C28 C24 C25 C30 176.8(7)
C29 C24 C25 C30 9.9(11)
Rh1 C24 C25 C30 -119.3(7)
C28 C24 C25 Rh1 -63.9(5)
C29 C24 C25 Rh1 129.2(7)
C1 Rh1 C25 C26 -118.3(8)
N1 Rh1 C25 C26 140.9(4)
C27 Rh1 C25 C26 -37.3(4)
C28 Rh1 C25 C26 -80.8(5)
C24 Rh1 C25 C26 -119.1(7)
Cl1 Rh1 C25 C26 49.1(4)
C1 Rh1 C25 C24 0.8(10)
N1 Rh1 C25 C24 -100.0(5)
C27 Rh1 C25 C24 81.8(5)
C28 Rh1 C25 C24 38.3(5)
C26 Rh1 C25 C24 119.1(7)
Cl1 Rh1 C25 C24 168.2(4)
C1 Rh1 C25 C30 117.5(9)
N1 Rh1 C25 C30 16.7(9)
C27 Rh1 C25 C30 -161.5(10)
C28 Rh1 C25 C30 155.1(10)
C24 Rh1 C25 C30 116.7(11)
C26 Rh1 C25 C30 -124.2(11)
Cl1 Rh1 C25 C30 -75.1(9)
C24 C25 C26 C27 0.0(8)
C30 C25 C26 C27 179.8(7)
Rh1 C25 C26 C27 57.4(5)
C24 C25 C26 C31 -178.9(7)
C30 C25 C26 C31 0.9(12)
Rh1 C25 C26 C31 -121.5(7)
C24 C25 C26 Rh1 -57.4(5)
C30 C25 C26 Rh1 122.4(8)
C1 Rh1 C26 C25 133.3(6)
N1 Rh1 C26 C25 -50.3(5)
C27 Rh1 C26 C25 120.5(7)
C28 Rh1 C26 C25 80.7(5)
C24 Rh1 C26 C25 38.1(4)
Cl1 Rh1 C26 C25 -136.0(4)
C1 Rh1 C26 C27 12.9(8)
N1 Rh1 C26 C27 -170.8(4)
C28 Rh1 C26 C27 -39.7(5)
C24 Rh1 C26 C27 -82.3(5)
C25 Rh1 C26 C27 -120.5(7)
Cl1 Rh1 C26 C27 103.6(5)
C1 Rh1 C26 C31 -101.9(8)
N1 Rh1 C26 C31 74.4(9)
C27 Rh1 C26 C31 -114.8(11)
C28 Rh1 C26 C31 -154.5(9)
C24 Rh1 C26 C31 162.9(9)
C25 Rh1 C26 C31 124.7(10)
Cl1 Rh1 C26 C31 -11.2(8)
C25 C26 C27 C28 3.3(8)
C31 C26 C27 C28 -177.8(6)
Rh1 C26 C27 C28 64.4(4)
C25 C26 C27 C32 174.6(6)
C31 C26 C27 C32 -6.5(10)
Rh1 C26 C27 C32 -124.3(7)
C25 C26 C27 Rh1 -61.1(5)
C31 C26 C27 Rh1 117.8(6)
C1 Rh1 C27 C28 73.3(5)
N1 Rh1 C27 C28 -86.2(10)
C24 Rh1 C27 C28 -36.4(4)
C26 Rh1 C27 C28 -113.7(7)
C25 Rh1 C27 C28 -79.9(5)
Cl1 Rh1 C27 C28 167.8(4)
C1 Rh1 C27 C26 -173.0(5)
N1 Rh1 C27 C26 27.5(12)
C28 Rh1 C27 C26 113.7(7)
C24 Rh1 C27 C26 77.3(5)
C25 Rh1 C27 C26 33.8(5)
Cl1 Rh1 C27 C26 -78.5(5)
C1 Rh1 C27 C32 -52.2(7)
N1 Rh1 C27 C32 148.3(8)
C28 Rh1 C27 C32 -125.6(8)
C24 Rh1 C27 C32 -162.0(8)
C26 Rh1 C27 C32 120.7(9)
C25 Rh1 C27 C32 154.5(8)
Cl1 Rh1 C27 C32 42.2(7)
C25 C24 C28 C27 5.5(8)
C29 C24 C28 C27 171.5(7)
Rh1 C24 C28 C27 -60.5(5)
C25 C24 C28 C33 -173.3(6)
C29 C24 C28 C33 -7.3(12)
Rh1 C24 C28 C33 120.7(7)
C25 C24 C28 Rh1 66.0(5)
C29 C24 C28 Rh1 -128.0(8)
C26 C27 C28 C24 -5.4(7)
C32 C27 C28 C24 -176.1(7)
Rh1 C27 C28 C24 61.0(5)
C26 C27 C28 C33 173.4(6)
C32 C27 C28 C33 2.7(12)
Rh1 C27 C28 C33 -120.2(7)
C26 C27 C28 Rh1 -66.5(4)
C32 C27 C28 Rh1 122.9(8)
C1 Rh1 C28 C24 125.4(5)
N1 Rh1 C28 C24 36.6(6)
C27 Rh1 C28 C24 -119.0(7)
C26 Rh1 C28 C24 -79.0(5)
C25 Rh1 C28 C24 -39.5(5)
Cl1 Rh1 C28 C24 -136.2(4)
C1 Rh1 C28 C27 -115.6(5)
N1 Rh1 C28 C27 155.7(4)
C24 Rh1 C28 C27 119.0(7)
C26 Rh1 C28 C27 40.0(5)
C25 Rh1 C28 C27 79.6(5)
Cl1 Rh1 C28 C27 -17.2(5)
C1 Rh1 C28 C33 6.1(7)
N1 Rh1 C28 C33 -82.7(8)
C27 Rh1 C28 C33 121.7(9)
C24 Rh1 C28 C33 -119.3(9)
C26 Rh1 C28 C33 161.7(8)
C25 Rh1 C28 C33 -158.8(8)
Cl1 Rh1 C28 C33 104.5(7)
